data_7711577
loop_
_publ_author_name
'Rojales, Katherine'
'Masilamani, Tamizmani'
'Bartholome, Tyler A.'
'Martin, Caleb Daniel'

_publ_section_title
;
 Assessing the Donor Ability of Boratabenzene and 9-Borataphenanthrene
 Anions through Metal Complexes with Carbonyl Ligands
;
_journal_name_full 'Dalton Transactions'
_journal_paper_doi 10.1039/D2DT02795J
_journal_year 2022
_chemical_formula_moiety 'C66 H100 B2 K2 O18 Si2 W2'
_chemical_formula_sum 'C66 H100 B2 K2 O18 Si2 W2'
_chemical_formula_weight 1705.14
_chemical_name_common 'TMB-boratabenzene W(CO)3 complex'
_chemical_properties_physical Air-sensitive,Moisture-sensitive
_space_group_crystal_system monoclinic
_space_group_IT_number 15
_space_group_name_Hall '-C 2yc'
_space_group_name_H-M_alt 'C 1 2/c 1'
_atom_sites_solution_hydrogens geom
_atom_sites_solution_primary direct
_audit_creation_method SHELXL-2013
_audit_update_record
;
2022-08-26 deposited with the CCDC.	2022-10-21 downloaded from the CCDC.
;
_cell_angle_alpha 90
_cell_angle_beta 108.1630(10)
_cell_angle_gamma 90
_cell_formula_units_Z 4
_cell_length_a 33.1180(10)
_cell_length_b 11.7793(3)
_cell_length_c 20.0868(6)
_cell_measurement_reflns_used 9560
_cell_measurement_temperature 150(2)
_cell_measurement_theta_max 31.99
_cell_measurement_theta_min 2.57
_cell_volume 7445.6(4)
_computing_cell_refinement 'Bruker SAINT'
_computing_data_collection 'Bruker APEX2'
_computing_data_reduction 'Bruker SAINT'
_computing_molecular_graphics 'Bruker SHELXTL'
_computing_publication_material 'Bruker SHELXTL'
_computing_structure_refinement 'SHELXL-2013 (Sheldrick, 2013)'
_computing_structure_solution 'SHELXS-97 (Sheldrick 2008)'
_diffrn_ambient_temperature 150(2)
_diffrn_measured_fraction_theta_full 0.999
_diffrn_measured_fraction_theta_max 0.999
_diffrn_measurement_device_type 'Bruker APEX-II CCD'
_diffrn_measurement_method '\f and \w scans'
_diffrn_radiation_type MoK\a
_diffrn_radiation_wavelength 0.71073
_diffrn_reflns_av_R_equivalents 0.0335
_diffrn_reflns_av_unetI/netI 0.0172
_diffrn_reflns_Laue_measured_fraction_full 0.999
_diffrn_reflns_Laue_measured_fraction_max 0.999
_diffrn_reflns_limit_h_max 44
_diffrn_reflns_limit_h_min -43
_diffrn_reflns_limit_k_max 15
_diffrn_reflns_limit_k_min -15
_diffrn_reflns_limit_l_max 26
_diffrn_reflns_limit_l_min -24
_diffrn_reflns_number 93320
_diffrn_reflns_point_group_measured_fraction_full 0.999
_diffrn_reflns_point_group_measured_fraction_max 0.999
_diffrn_reflns_theta_full 25.242
_diffrn_reflns_theta_max 28.281
_diffrn_reflns_theta_min 2.029
_exptl_absorpt_coefficient_mu 3.295
_exptl_absorpt_correction_T_max 1.0000
_exptl_absorpt_correction_T_min 0.8418
_exptl_absorpt_correction_type multi-scan
_exptl_absorpt_process_details SADABs
_exptl_crystal_colour yellow
_exptl_crystal_density_diffrn 1.521
_exptl_crystal_description plate
_exptl_crystal_F_000 3456
_exptl_crystal_recrystallization_method 'Vapour deposition'
_exptl_crystal_size_max 0.236
_exptl_crystal_size_mid 0.123
_exptl_crystal_size_min 0.030
_refine_diff_density_max 1.292
_refine_diff_density_min -0.896
_refine_diff_density_rms 0.234
_refine_ls_extinction_method none
_refine_ls_goodness_of_fit_ref 1.222
_refine_ls_hydrogen_treatment mixed
_refine_ls_matrix_type full
_refine_ls_number_parameters 413
_refine_ls_number_reflns 9237
_refine_ls_number_restraints 112
_refine_ls_restrained_S_all 1.413
_refine_ls_R_factor_all 0.0315
_refine_ls_R_factor_gt 0.0248
_refine_ls_shift/su_max 0.004
_refine_ls_shift/su_mean 0.000
_refine_ls_structure_factor_coef Fsqd
_refine_ls_weighting_details 'w=1/[\s^2^(Fo^2^)+(0.0437P)^2^+13.7187P] where P=(Fo^2^+2Fc^2^)/3'
_refine_ls_weighting_scheme calc
_refine_ls_wR_factor_gt 0.0703
_refine_ls_wR_factor_ref 0.0847
_reflns_Friedel_coverage 0.000
_reflns_number_gt 8234
_reflns_number_total 9237
_reflns_threshold_expression 'I > 2\s(I)'
_cod_data_source_file d2dt02795j2.cif
_cod_data_source_block CDM429_1
_cod_original_sg_symbol_H-M 'C 2/c'
_cod_database_code 7711577
_shelx_space_group_comment
; 
The symmetry employed for this shelxl refinement is uniquely defined 
by the following loop, which should always be used as a source of 
symmetry information in preference to the above space-group names. 
They are only intended as comments. 
;
_shelx_estimated_absorpt_t_min 0.510
_shelx_estimated_absorpt_t_max 0.908
_shelxl_version_number 2013-3

loop_
_space_group_symop_operation_xyz
'x, y, z'
'-x, y, -z+1/2'
'x+1/2, y+1/2, z'
'-x+1/2, y+1/2, -z+1/2'
'-x, -y, -z'
'x, -y, z-1/2'
'-x+1/2, -y+1/2, -z'
'x+1/2, -y+1/2, z-1/2'

loop_
_atom_site_label
_atom_site_type_symbol
_atom_site_fract_x
_atom_site_fract_y
_atom_site_fract_z
_atom_site_U_iso_or_equiv
_atom_site_adp_type
_atom_site_occupancy
_atom_site_site_symmetry_order
_atom_site_calc_flag
_atom_site_refinement_flags_posn
_atom_site_refinement_flags_adp
_atom_site_refinement_flags_occupancy
_atom_site_disorder_assembly
_atom_site_disorder_group
O6A O 0.4571(3) 1.0191(8) 0.5467(4) 0.0406(9) Uani 0.483(5) 1 d D U P A 1
C26A C 0.4668(3) 1.0051(7) 0.6209(4) 0.0440(10) Uani 0.483(5) 1 d D U P A 1
H26A H 0.4449 0.9566 0.6309 0.053 Uiso 0.483(5) 1 calc R U P A 1
H26B H 0.4664 1.0800 0.6432 0.053 Uiso 0.483(5) 1 calc R U P A 1
C27A C 0.5081(3) 0.9533(7) 0.6499(4) 0.0440(10) Uani 0.483(5) 1 d D U P A 1
H27A H 0.5296 0.9996 0.6372 0.053 Uiso 0.483(5) 1 calc R U P A 1
H27B H 0.5158 0.9519 0.7016 0.053 Uiso 0.483(5) 1 calc R U P A 1
O7A O 0.5087(2) 0.8414(5) 0.6248(4) 0.0406(9) Uani 0.483(5) 1 d D U P A 1
C28A C 0.5434(3) 0.7782(7) 0.6637(4) 0.0440(10) Uani 0.483(5) 1 d D U P A 1
H28A H 0.5414 0.7645 0.7112 0.053 Uiso 0.483(5) 1 calc R U P A 1
H28B H 0.5699 0.8208 0.6685 0.053 Uiso 0.483(5) 1 calc R U P A 1
C29A C 0.5444(4) 0.6708(7) 0.6292(4) 0.0440(10) Uani 0.483(5) 1 d D U P A 1
H29A H 0.5685 0.6247 0.6580 0.053 Uiso 0.483(5) 1 calc R U P A 1
H29B H 0.5178 0.6284 0.6245 0.053 Uiso 0.483(5) 1 calc R U P A 1
O8A O 0.5488(2) 0.6894(4) 0.5609(3) 0.0406(9) Uani 0.483(5) 1 d D U P A 1
C30A C 0.5568(3) 0.5896(7) 0.5294(4) 0.0440(10) Uani 0.483(5) 1 d D U P A 1
H30A H 0.5373 0.5287 0.5345 0.053 Uiso 0.483(5) 1 calc R U P A 1
H30B H 0.5863 0.5642 0.5522 0.053 Uiso 0.483(5) 1 calc R U P A 1
C31A C 0.5499(3) 0.6131(7) 0.4535(4) 0.0440(10) Uani 0.483(5) 1 d D U P A 1
H31A H 0.5439 0.5373 0.4314 0.053 Uiso 0.483(5) 1 calc R U P A 1
H31B H 0.5785 0.6336 0.4519 0.053 Uiso 0.483(5) 1 calc R U P A 1
O9A O 0.5207(2) 0.6912(4) 0.4001(3) 0.0406(9) Uani 0.483(5) 1 d D U P A 1
O6B O 0.4641(2) 1.0157(7) 0.5581(4) 0.0391(9) Uani 0.517(5) 1 d D U P A 2
C26B C 0.4878(3) 1.0020(6) 0.6319(4) 0.0403(9) Uani 0.517(5) 1 d D U P A 2
H26C H 0.4728 1.0426 0.6604 0.048 Uiso 0.517(5) 1 calc R U P A 2
H26D H 0.5162 1.0368 0.6413 0.048 Uiso 0.517(5) 1 calc R U P A 2
C27B C 0.4928(2) 0.8826(6) 0.6531(3) 0.0403(9) Uani 0.517(5) 1 d D U P A 2
H27C H 0.5049 0.8773 0.7047 0.048 Uiso 0.517(5) 1 calc R U P A 2
H27D H 0.4646 0.8449 0.6389 0.048 Uiso 0.517(5) 1 calc R U P A 2
O7B O 0.5198(2) 0.8273(5) 0.6212(3) 0.0391(9) Uani 0.517(5) 1 d D U P A 2
C28B C 0.5292(3) 0.7146(6) 0.6491(4) 0.0403(9) Uani 0.517(5) 1 d D U P A 2
H28C H 0.5026 0.6715 0.6420 0.048 Uiso 0.517(5) 1 calc R U P A 2
H28D H 0.5445 0.7182 0.7000 0.048 Uiso 0.517(5) 1 calc R U P A 2
C29B C 0.5557(3) 0.6581(7) 0.6129(4) 0.0403(9) Uani 0.517(5) 1 d D U P A 2
H29C H 0.5820 0.7024 0.6194 0.048 Uiso 0.517(5) 1 calc R U P A 2
H29D H 0.5638 0.5818 0.6333 0.048 Uiso 0.517(5) 1 calc R U P A 2
O8B O 0.53385(18) 0.6476(5) 0.5410(3) 0.0391(9) Uani 0.517(5) 1 d D U P A 2
C30B C 0.5578(3) 0.5948(7) 0.5025(4) 0.0403(9) Uani 0.517(5) 1 d D U P A 2
H30C H 0.5676 0.5196 0.5232 0.048 Uiso 0.517(5) 1 calc R U P A 2
H30D H 0.5832 0.6415 0.5057 0.048 Uiso 0.517(5) 1 calc R U P A 2
C31B C 0.5330(3) 0.5806(6) 0.4291(4) 0.0403(9) Uani 0.517(5) 1 d D U P A 2
H31C H 0.5510 0.5958 0.3989 0.048 Uiso 0.517(5) 1 calc R U P A 2
H31D H 0.5223 0.5016 0.4206 0.048 Uiso 0.517(5) 1 calc R U P A 2
O9B O 0.50570(17) 0.6409(5) 0.4162(3) 0.0391(9) Uani 0.517(5) 1 d D U P A 2
B1 B 0.31186(11) 0.5419(3) 0.59007(18) 0.0234(6) Uani 1 1 d . . . . .
K1 K 0.48254(2) 0.82708(6) 0.48033(4) 0.02984(15) Uani 1 1 d . . . . .
O1 O 0.43383(9) 0.5303(3) 0.71906(14) 0.0504(7) Uani 1 1 d . . . . .
O2 O 0.40356(11) 0.9020(3) 0.7035(2) 0.0692(11) Uani 1 1 d . . . . .
O3 O 0.43047(9) 0.6955(2) 0.52526(15) 0.0407(6) Uani 1 1 d . . . . .
O4 O 0.43875(10) 0.7917(3) 0.33970(15) 0.0475(7) Uani 1 1 d . . . . .
O5 O 0.40629(9) 0.9356(2) 0.42213(16) 0.0462(7) Uani 1 1 d . . . . .
Si1 Si 0.30348(3) 0.60116(8) 0.73013(5) 0.02822(18) Uani 1 1 d . . . . .
W1 W 0.36845(2) 0.68739(2) 0.61359(2) 0.02201(5) Uani 1 1 d . . . . .
C1 C 0.30439(9) 0.6358(3) 0.63879(15) 0.0225(6) Uani 1 1 d . . . . .
C2 C 0.29950(9) 0.7497(2) 0.61336(16) 0.0229(6) Uani 1 1 d . . . . .
C3 C 0.30574(9) 0.7810(3) 0.54829(16) 0.0245(6) Uani 1 1 d . . . . .
C4 C 0.31446(10) 0.6976(3) 0.50320(16) 0.0255(6) Uani 1 1 d . . . . .
C5 C 0.31804(10) 0.5806(3) 0.52153(16) 0.0247(6) Uani 1 1 d . . . . .
C6 C 0.28642(11) 0.8451(3) 0.65406(18) 0.0305(7) Uani 1 1 d . . . . .
H6A H 0.2739 0.8123 0.6880 0.034(11) Uiso 1 1 calc R . . . .
H6B H 0.2655 0.8940 0.6214 0.036(10) Uiso 1 1 calc R . . . .
H6C H 0.3115 0.8901 0.6789 0.039(11) Uiso 1 1 calc R . . . .
C7 C 0.30136(12) 0.9052(3) 0.5257(2) 0.0351(7) Uani 1 1 d . . . . .
H7A H 0.2954 0.9514 0.5621 0.053 Uiso 1 1 calc R U . . .
H7B H 0.2780 0.9130 0.4818 0.053 Uiso 1 1 calc R U . . .
H7C H 0.3279 0.9309 0.5187 0.053 Uiso 1 1 calc R U . . .
C8 C 0.31852(12) 0.7377(3) 0.43336(17) 0.0371(8) Uani 1 1 d . . . . .
H8A H 0.3151 0.8203 0.4298 0.056 Uiso 1 1 calc R U . . .
H8B H 0.2964 0.7016 0.3949 0.056 Uiso 1 1 calc R U . . .
H8C H 0.3466 0.7169 0.4305 0.056 Uiso 1 1 calc R U . . .
C9 C 0.32635(12) 0.4962(3) 0.46982(18) 0.0346(7) Uani 1 1 d . . . . .
H9A H 0.3281 0.4193 0.4892 0.052 Uiso 1 1 calc R U . . .
H9B H 0.3532 0.5152 0.4615 0.052 Uiso 1 1 calc R U . . .
H9C H 0.3031 0.4999 0.4255 0.052 Uiso 1 1 calc R U . . .
C10 C 0.31016(13) 0.4093(3) 0.60547(18) 0.0343(7) Uani 1 1 d . . . . .
C11 C 0.27093(16) 0.3613(4) 0.6013(2) 0.0500(10) Uani 1 1 d . . . . .
H11 H 0.2465 0.4086 0.5908 0.060 Uiso 1 1 calc R U . . .
C12 C 0.2667(2) 0.2463(4) 0.6120(3) 0.0760(18) Uani 1 1 d . . . . .
H12 H 0.2397 0.2153 0.6088 0.091 Uiso 1 1 calc R U . . .
C13 C 0.3021(3) 0.1770(4) 0.6273(4) 0.090(3) Uani 1 1 d . . . . .
H13 H 0.2996 0.0984 0.6361 0.107 Uiso 1 1 calc R U . . .
C14 C 0.3409(2) 0.2217(4) 0.6299(3) 0.0756(19) Uani 1 1 d . . . . .
H14 H 0.3650 0.1735 0.6390 0.091 Uiso 1 1 calc R U . . .
C15 C 0.34510(18) 0.3376(3) 0.6193(2) 0.0496(11) Uani 1 1 d . . . . .
H15 H 0.3721 0.3678 0.6215 0.059 Uiso 1 1 calc R U . . .
C16 C 0.32878(14) 0.7126(4) 0.79772(19) 0.0432(9) Uani 1 1 d . . . . .
H16A H 0.3582 0.7252 0.7985 0.065 Uiso 1 1 calc R U . . .
H16B H 0.3285 0.6868 0.8440 0.065 Uiso 1 1 calc R U . . .
H16C H 0.3128 0.7837 0.7858 0.065 Uiso 1 1 calc R U . . .
C17 C 0.24741(12) 0.5791(3) 0.7300(2) 0.0410(8) Uani 1 1 d . . . . .
H17A H 0.2306 0.6470 0.7113 0.062 Uiso 1 1 calc R U . . .
H17B H 0.2472 0.5654 0.7780 0.062 Uiso 1 1 calc R U . . .
H17C H 0.2352 0.5135 0.7006 0.062 Uiso 1 1 calc R U . . .
C18 C 0.33419(15) 0.4692(3) 0.76658(19) 0.0443(9) Uani 1 1 d . . . . .
H18A H 0.3638 0.4783 0.7675 0.066 Uiso 1 1 calc R U . . .
H18B H 0.3215 0.4042 0.7370 0.066 Uiso 1 1 calc R U . . .
H18C H 0.3333 0.4562 0.8143 0.066 Uiso 1 1 calc R U . . .
C19 C 0.40887(11) 0.5891(3) 0.67971(17) 0.0334(7) Uani 1 1 d . . . . .
C20 C 0.39227(13) 0.8198(4) 0.6716(2) 0.0431(10) Uani 1 1 d . . . . .
C21 C 0.40857(11) 0.6961(3) 0.56117(18) 0.0294(7) Uani 1 1 d . . . . .
C22 C 0.39411(16) 0.8085(4) 0.3260(3) 0.0615(14) Uani 1 1 d . . . . .
H22A H 0.3829 0.7519 0.3521 0.074 Uiso 1 1 calc R U . . .
H22B H 0.3791 0.7985 0.2754 0.074 Uiso 1 1 calc R U . . .
C23 C 0.38669(15) 0.9255(5) 0.3482(3) 0.0659(14) Uani 1 1 d . . . . .
H23A H 0.3989 0.9820 0.3235 0.079 Uiso 1 1 calc R U . . .
H23B H 0.3558 0.9400 0.3361 0.079 Uiso 1 1 calc R U . . .
C24 C 0.40024(14) 1.0407(4) 0.4524(4) 0.0729(18) Uani 1 1 d . . . . .
H24A H 0.3697 1.0605 0.4370 0.087 Uiso 1 1 calc R U . . .
H24B H 0.4158 1.1016 0.4368 0.087 Uiso 1 1 calc R U . . .
C25 C 0.41597(16) 1.0316(5) 0.5296(4) 0.079(2) Uani 1 1 d D . . . .
H25A H 0.4088 1.1009 0.5514 0.095 Uiso 1 1 calc R U . A 1
H25B H 0.4030 0.9654 0.5455 0.095 Uiso 1 1 calc R U . A 1
C32 C 0.4947(2) 0.6682(6) 0.3365(3) 0.089(2) Uani 1 1 d D . . . .
H32A H 0.4998 0.5879 0.3268 0.107 Uiso 1 1 calc R U . A 1
H32B H 0.5043 0.7147 0.3033 0.107 Uiso 1 1 calc R U . A 1
C33 C 0.44776(18) 0.6828(4) 0.3168(2) 0.0583(13) Uani 1 1 d . . . . .
H33A H 0.4350 0.6764 0.2654 0.070 Uiso 1 1 calc R U . . .
H33B H 0.4354 0.6228 0.3391 0.070 Uiso 1 1 calc R U . . .

loop_
_atom_site_aniso_label
_atom_site_aniso_U_11
_atom_site_aniso_U_22
_atom_site_aniso_U_33
_atom_site_aniso_U_23
_atom_site_aniso_U_13
_atom_site_aniso_U_12
O6A 0.057(2) 0.0315(15) 0.0407(17) -0.0083(12) 0.0258(15) -0.0101(13)
C26A 0.063(2) 0.0374(18) 0.0348(18) -0.0017(13) 0.0200(16) -0.0011(16)
C27A 0.063(2) 0.0374(18) 0.0348(18) -0.0017(13) 0.0200(16) -0.0011(16)
O7A 0.057(2) 0.0315(15) 0.0407(17) -0.0083(12) 0.0258(15) -0.0101(13)
C28A 0.063(2) 0.0374(18) 0.0348(18) -0.0017(13) 0.0200(16) -0.0011(16)
C29A 0.063(2) 0.0374(18) 0.0348(18) -0.0017(13) 0.0200(16) -0.0011(16)
O8A 0.057(2) 0.0315(15) 0.0407(17) -0.0083(12) 0.0258(15) -0.0101(13)
C30A 0.063(2) 0.0374(18) 0.0348(18) -0.0017(13) 0.0200(16) -0.0011(16)
C31A 0.063(2) 0.0374(18) 0.0348(18) -0.0017(13) 0.0200(16) -0.0011(16)
O9A 0.057(2) 0.0315(15) 0.0407(17) -0.0083(12) 0.0258(15) -0.0101(13)
O6B 0.0439(18) 0.0362(15) 0.0402(16) -0.0008(12) 0.0174(13) -0.0003(12)
C26B 0.0445(18) 0.0333(16) 0.0424(18) -0.0049(13) 0.0126(14) -0.0025(13)
C27B 0.0445(18) 0.0333(16) 0.0424(18) -0.0049(13) 0.0126(14) -0.0025(13)
O7B 0.0439(18) 0.0362(15) 0.0402(16) -0.0008(12) 0.0174(13) -0.0003(12)
C28B 0.0445(18) 0.0333(16) 0.0424(18) -0.0049(13) 0.0126(14) -0.0025(13)
C29B 0.0445(18) 0.0333(16) 0.0424(18) -0.0049(13) 0.0126(14) -0.0025(13)
O8B 0.0439(18) 0.0362(15) 0.0402(16) -0.0008(12) 0.0174(13) -0.0003(12)
C30B 0.0445(18) 0.0333(16) 0.0424(18) -0.0049(13) 0.0126(14) -0.0025(13)
C31B 0.0445(18) 0.0333(16) 0.0424(18) -0.0049(13) 0.0126(14) -0.0025(13)
O9B 0.0439(18) 0.0362(15) 0.0402(16) -0.0008(12) 0.0174(13) -0.0003(12)
B1 0.0246(16) 0.0201(14) 0.0250(15) 0.0006(12) 0.0072(13) -0.0013(12)
K1 0.0358(4) 0.0283(3) 0.0266(3) -0.0039(3) 0.0113(3) -0.0010(3)
O1 0.0468(16) 0.0632(19) 0.0351(14) 0.0095(13) 0.0039(12) 0.0214(14)
O2 0.059(2) 0.078(2) 0.082(2) -0.054(2) 0.0386(18) -0.0377(18)
O3 0.0359(14) 0.0498(16) 0.0442(15) -0.0042(12) 0.0239(12) -0.0064(11)
O4 0.0494(17) 0.0575(17) 0.0358(14) -0.0088(13) 0.0134(13) -0.0253(14)
O5 0.0382(14) 0.0379(14) 0.0623(18) 0.0071(13) 0.0153(13) -0.0012(12)
Si1 0.0343(5) 0.0293(4) 0.0240(4) 0.0029(3) 0.0133(4) 0.0016(4)
W1 0.01977(7) 0.02552(7) 0.02123(7) -0.00112(4) 0.00710(5) -0.00237(4)
C1 0.0210(14) 0.0242(14) 0.0233(13) 0.0018(11) 0.0084(11) -0.0020(11)
C2 0.0205(14) 0.0200(13) 0.0290(15) 0.0002(11) 0.0087(12) -0.0017(10)
C3 0.0203(14) 0.0230(13) 0.0276(15) 0.0041(12) 0.0038(12) -0.0041(11)
C4 0.0222(14) 0.0315(16) 0.0219(14) 0.0028(11) 0.0055(11) -0.0069(12)
C5 0.0238(14) 0.0276(15) 0.0230(13) -0.0042(11) 0.0077(11) -0.0037(12)
C6 0.0317(17) 0.0242(14) 0.0378(17) -0.0005(13) 0.0141(14) 0.0036(13)
C7 0.0350(18) 0.0281(16) 0.0421(19) 0.0095(14) 0.0118(15) -0.0031(14)
C8 0.041(2) 0.048(2) 0.0229(15) 0.0046(14) 0.0103(14) -0.0118(16)
C9 0.0390(19) 0.0376(18) 0.0278(16) -0.0065(14) 0.0111(14) 0.0002(15)
C10 0.051(2) 0.0217(14) 0.0311(16) -0.0034(12) 0.0147(15) -0.0026(14)
C11 0.073(3) 0.034(2) 0.050(2) -0.0046(18) 0.030(2) -0.018(2)
C12 0.126(5) 0.038(2) 0.086(4) -0.009(2) 0.065(4) -0.030(3)
C13 0.178(8) 0.026(2) 0.096(5) -0.009(2) 0.088(5) -0.013(3)
C14 0.144(6) 0.035(2) 0.065(3) 0.008(2) 0.058(4) 0.034(3)
C15 0.082(3) 0.0318(18) 0.043(2) 0.0029(16) 0.031(2) 0.014(2)
C16 0.051(2) 0.048(2) 0.0287(17) -0.0036(16) 0.0093(17) -0.0018(18)
C17 0.043(2) 0.047(2) 0.0407(19) 0.0032(16) 0.0241(17) -0.0031(17)
C18 0.064(3) 0.042(2) 0.0297(17) 0.0121(15) 0.0191(18) 0.0158(19)
C19 0.0295(17) 0.0446(19) 0.0264(15) 0.0003(14) 0.0094(13) 0.0047(14)
C20 0.0299(19) 0.060(3) 0.044(2) -0.0186(18) 0.0184(17) -0.0147(17)
C21 0.0247(15) 0.0324(16) 0.0303(16) -0.0036(13) 0.0073(13) -0.0055(12)
C22 0.045(3) 0.079(4) 0.050(3) -0.001(2) -0.001(2) -0.025(2)
C23 0.040(2) 0.065(3) 0.077(3) 0.021(3) -0.006(2) -0.007(2)
C24 0.031(2) 0.034(2) 0.149(6) -0.008(3) 0.021(3) 0.0016(17)
C25 0.061(3) 0.061(3) 0.143(6) -0.057(4) 0.073(4) -0.030(2)
C32 0.080(4) 0.112(5) 0.093(5) -0.075(4) 0.050(4) -0.028(4)
C33 0.079(4) 0.061(3) 0.038(2) -0.0184(19) 0.023(2) -0.030(2)

loop_
_atom_type_symbol
_atom_type_description
_atom_type_scat_dispersion_real
_atom_type_scat_dispersion_imag
_atom_type_scat_source
C C 0.0033 0.0016 'International Tables Vol C Tables 4.2.6.8 and 6.1.1.4'
H H 0.0000 0.0000 'International Tables Vol C Tables 4.2.6.8 and 6.1.1.4'
O O 0.0106 0.0060 'International Tables Vol C Tables 4.2.6.8 and 6.1.1.4'
Si Si 0.0817 0.0704 'International Tables Vol C Tables 4.2.6.8 and 6.1.1.4'
K K 0.2009 0.2494 'International Tables Vol C Tables 4.2.6.8 and 6.1.1.4'
W W -0.8490 6.8722 'International Tables Vol C Tables 4.2.6.8 and 6.1.1.4'
B B 0.0013 0.0007 'International Tables Vol C Tables 4.2.6.8 and 6.1.1.4'

loop_
_geom_angle_atom_site_label_1
_geom_angle_atom_site_label_2
_geom_angle_atom_site_label_3
_geom_angle
_geom_angle_site_symmetry_1
_geom_angle_site_symmetry_3
_geom_angle_publ_flag
C25 O6A C26A 99.3(7) . . ?
C25 O6A K1 127.6(6) . 5_676 ?
C26A O6A K1 109.1(6) . 5_676 ?
C25 O6A K1 113.4(5) . . ?
C26A O6A K1 112.9(5) . . ?
K1 O6A K1 95.0(3) 5_676 . ?
O6A C26A C27A 110.0(7) . . ?
O6A C26A H26A 109.7 . . ?
C27A C26A H26A 109.7 . . ?
O6A C26A H26B 109.7 . . ?
C27A C26A H26B 109.7 . . ?
H26A C26A H26B 108.2 . . ?
O7A C27A C26A 111.5(7) . . ?
O7A C27A H27A 109.3 . . ?
C26A C27A H27A 109.3 . . ?
O7A C27A H27B 109.3 . . ?
C26A C27A H27B 109.3 . . ?
H27A C27A H27B 108.0 . . ?
C28A O7A C27A 113.6(7) . . ?
C28A O7A K1 119.5(4) . . ?
C27A O7A K1 113.4(5) . . ?
O7A C28A C29A 109.8(7) . . ?
O7A C28A H28A 109.7 . . ?
C29A C28A H28A 109.7 . . ?
O7A C28A H28B 109.7 . . ?
C29A C28A H28B 109.7 . . ?
H28A C28A H28B 108.2 . . ?
O8A C29A C28A 110.3(7) . . ?
O8A C29A H29A 109.6 . . ?
C28A C29A H29A 109.6 . . ?
O8A C29A H29B 109.6 . . ?
C28A C29A H29B 109.6 . . ?
H29A C29A H29B 108.1 . . ?
C30A O8A C29A 113.1(6) . . ?
C30A O8A K1 116.7(5) . . ?
C29A O8A K1 110.1(5) . . ?
O8A C30A C31A 108.4(7) . . ?
O8A C30A H30A 110.0 . . ?
C31A C30A H30A 110.0 . . ?
O8A C30A H30B 110.0 . . ?
C31A C30A H30B 110.0 . . ?
H30A C30A H30B 108.4 . . ?
C30A C31A O9A 134.2(7) . . ?
C30A C31A K1 83.1(5) . . ?
O9A C31A K1 51.5(3) . . ?
C30A C31A H31A 103.7 . . ?
O9A C31A H31A 103.7 . . ?
K1 C31A H31A 131.9 . . ?
C30A C31A H31B 103.7 . . ?
O9A C31A H31B 103.7 . . ?
K1 C31A H31B 119.4 . . ?
H31A C31A H31B 105.3 . . ?
C32 O9A C31A 129.6(6) . . ?
C32 O9A K1 113.2(4) . . ?
C31A O9A K1 103.9(4) . . ?
C26B O6B C25 124.4(7) . . ?
C26B O6B K1 99.6(5) . 5_676 ?
C25 O6B K1 119.0(5) . 5_676 ?
C26B O6B K1 109.2(5) . . ?
C25 O6B K1 105.2(4) . . ?
K1 O6B K1 95.8(2) 5_676 . ?
O6B C26B C27B 112.3(6) . . ?
O6B C26B K1 55.4(4) . 5_676 ?
C27B C26B K1 137.3(5) . 5_676 ?
O6B C26B H26C 109.1 . . ?
C27B C26B H26C 109.1 . . ?
K1 C26B H26C 113.5 5_676 . ?
O6B C26B H26D 109.1 . . ?
C27B C26B H26D 109.1 . . ?
K1 C26B H26D 54.9 5_676 . ?
H26C C26B H26D 107.9 . . ?
O7B C27B C26B 109.9(6) . . ?
O7B C27B K1 48.1(4) . . ?
C26B C27B K1 85.6(4) . . ?
O7B C27B H27C 109.7 . . ?
C26B C27B H27C 109.7 . . ?
K1 C27B H27C 157.4 . . ?
O7B C27B H27D 109.7 . . ?
C26B C27B H27D 109.7 . . ?
K1 C27B H27D 80.7 . . ?
H27C C27B H27D 108.2 . . ?
C27B O7B C28B 109.9(6) . . ?
C27B O7B K1 109.1(4) . . ?
C28B O7B K1 112.3(5) . . ?
O7B C28B C29B 108.5(6) . . ?
O7B C28B K1 45.5(4) . . ?
C29B C28B K1 81.0(4) . . ?
O7B C28B H28C 110.0 . . ?
C29B C28B H28C 110.0 . . ?
K1 C28B H28C 87.1 . . ?
O7B C28B H28D 110.0 . . ?
C29B C28B H28D 110.0 . . ?
K1 C28B H28D 155.3 . . ?
H28C C28B H28D 108.4 . . ?
O8B C29B C28B 110.8(6) . . ?
O8B C29B H29C 109.5 . . ?
C28B C29B H29C 109.5 . . ?
O8B C29B H29D 109.5 . . ?
C28B C29B H29D 109.5 . . ?
H29C C29B H29D 108.1 . . ?
C29B O8B C30B 113.9(6) . . ?
C29B O8B K1 115.9(4) . . ?
C30B O8B K1 118.1(4) . . ?
O8B C30B C31B 111.6(6) . . ?
O8B C30B H30C 109.3 . . ?
C31B C30B H30C 109.3 . . ?
O8B C30B H30D 109.3 . . ?
C31B C30B H30D 109.3 . . ?
H30C C30B H30D 108.0 . . ?
O9B C31B C30B 108.9(7) . . ?
O9B C31B H31C 109.9 . . ?
C30B C31B H31C 109.9 . . ?
O9B C31B H31D 109.9 . . ?
C30B C31B H31D 109.9 . . ?
H31C C31B H31D 108.3 . . ?
C31B O9B C32 106.5(6) . . ?
C31B O9B K1 135.9(5) . . ?
C32 O9B K1 107.7(3) . . ?
C5 B1 C1 116.8(3) . . ?
C5 B1 C10 119.3(3) . . ?
C1 B1 C10 123.7(3) . . ?
C5 B1 W1 70.02(17) . . ?
C1 B1 W1 69.21(16) . . ?
C10 B1 W1 135.3(2) . . ?
O3 K1 O7B 77.32(15) . . ?
O3 K1 O5 79.02(9) . . ?
O7B K1 O5 120.21(14) . . ?
O3 K1 O8B 77.24(13) . . ?
O7B K1 O8B 61.35(16) . . ?
O5 K1 O8B 155.04(14) . . ?
O3 K1 O7A 72.86(16) . . ?
O5 K1 O7A 111.37(15) . . ?
O3 K1 O9B 89.96(13) . . ?
O7B K1 O9B 112.60(16) . . ?
O5 K1 O9B 121.45(13) . . ?
O8B K1 O9B 51.30(15) . . ?
O3 K1 O4 93.97(9) . . ?
O7B K1 O4 170.33(15) . . ?
O5 K1 O4 61.12(10) . . ?
O8B K1 O4 112.99(14) . . ?
O7A K1 O4 166.31(16) . . ?
O9B K1 O4 62.63(13) . . ?
O3 K1 O8A 86.62(14) . . ?
O5 K1 O8A 165.09(13) . . ?
O7A K1 O8A 59.73(17) . . ?
O4 K1 O8A 124.59(14) . . ?
O3 K1 O6B 173.99(17) . 5_676 ?
O7B K1 O6B 99.46(19) . 5_676 ?
O5 K1 O6B 98.55(14) . 5_676 ?
O8B K1 O6B 105.81(18) . 5_676 ?
O9B K1 O6B 96.0(2) . 5_676 ?
O4 K1 O6B 89.59(15) . 5_676 ?
O3 K1 O9A 108.25(13) . . ?
O5 K1 O9A 122.32(14) . . ?
O7A K1 O9A 125.66(18) . . ?
O4 K1 O9A 61.32(14) . . ?
O8A K1 O9A 66.05(16) . . ?
O3 K1 O6A 171.40(16) . 5_676 ?
O5 K1 O6A 103.14(16) . 5_676 ?
O7A K1 O6A 98.7(2) . 5_676 ?
O4 K1 O6A 94.34(15) . 5_676 ?
O8A K1 O6A 90.50(19) . 5_676 ?
O9A K1 O6A 77.8(2) . 5_676 ?
O3 K1 O6A 89.2(2) . . ?
O5 K1 O6A 57.93(15) . . ?
O7A K1 O6A 60.47(18) . . ?
O4 K1 O6A 116.98(15) . . ?
O8A K1 O6A 118.43(17) . . ?
O9A K1 O6A 162.4(2) . . ?
O6A K1 O6A 85.0(3) 5_676 . ?
C21 O3 K1 142.3(2) . . ?
C33 O4 C22 111.7(4) . . ?
C33 O4 K1 111.6(3) . . ?
C22 O4 K1 110.9(3) . . ?
C24 O5 C23 116.1(4) . . ?
C24 O5 K1 117.2(3) . . ?
C23 O5 K1 117.6(3) . . ?
C17 Si1 C18 107.60(19) . . ?
C17 Si1 C16 108.37(19) . . ?
C18 Si1 C16 103.33(19) . . ?
C17 Si1 C1 110.12(16) . . ?
C18 Si1 C1 112.76(15) . . ?
C16 Si1 C1 114.25(16) . . ?
C21 W1 C19 87.71(14) . . ?
C21 W1 C20 93.63(15) . . ?
C19 W1 C20 90.24(18) . . ?
C21 W1 C3 107.90(13) . . ?
C19 W1 C3 163.27(13) . . ?
C20 W1 C3 94.61(15) . . ?
C21 W1 C4 86.23(13) . . ?
C19 W1 C4 145.44(13) . . ?
C20 W1 C4 124.07(16) . . ?
C3 W1 C4 35.03(11) . . ?
C21 W1 C2 142.81(13) . . ?
C19 W1 C2 129.46(12) . . ?
C20 W1 C2 87.95(14) . . ?
C3 W1 C2 35.09(10) . . ?
C4 W1 C2 62.87(11) . . ?
C21 W1 C1 157.80(12) . . ?
C19 W1 C1 99.78(13) . . ?
C20 W1 C1 107.10(13) . . ?
C3 W1 C1 63.48(10) . . ?
C4 W1 C1 75.71(10) . . ?
C2 W1 C1 34.56(10) . . ?
C21 W1 C5 92.23(12) . . ?
C19 W1 C5 112.06(14) . . ?
C20 W1 C5 157.15(16) . . ?
C3 W1 C5 62.60(11) . . ?
C4 W1 C5 34.47(10) . . ?
C2 W1 C5 74.23(10) . . ?
C1 W1 C5 65.57(10) . . ?
C21 W1 B1 122.68(12) . . ?
C19 W1 B1 92.13(14) . . ?
C20 W1 B1 143.67(14) . . ?
C3 W1 B1 74.56(11) . . ?
C4 W1 B1 63.42(11) . . ?
C2 W1 B1 63.08(10) . . ?
C1 W1 B1 36.91(10) . . ?
C5 W1 B1 36.24(10) . . ?
C2 C1 B1 117.9(3) . . ?
C2 C1 Si1 121.1(2) . . ?
B1 C1 Si1 121.0(2) . . ?
C2 C1 W1 72.33(16) . . ?
B1 C1 W1 73.88(17) . . ?
Si1 C1 W1 122.73(14) . . ?
C1 C2 C3 122.3(3) . . ?
C1 C2 C6 121.3(3) . . ?
C3 C2 C6 116.4(3) . . ?
C1 C2 W1 73.11(16) . . ?
C3 C2 W1 70.87(17) . . ?
C6 C2 W1 130.7(2) . . ?
C4 C3 C2 121.2(3) . . ?
C4 C3 C7 119.4(3) . . ?
C2 C3 C7 119.4(3) . . ?
C4 C3 W1 73.35(18) . . ?
C2 C3 W1 74.04(17) . . ?
C7 C3 W1 126.9(2) . . ?
C5 C4 C3 121.3(3) . . ?
C5 C4 C8 120.9(3) . . ?
C3 C4 C8 117.7(3) . . ?
C5 C4 W1 74.44(18) . . ?
C3 C4 W1 71.62(17) . . ?
C8 C4 W1 128.1(2) . . ?
C4 C5 C9 118.3(3) . . ?
C4 C5 B1 120.0(3) . . ?
C9 C5 B1 121.7(3) . . ?
C4 C5 W1 71.09(17) . . ?
C9 C5 W1 129.2(2) . . ?
B1 C5 W1 73.74(17) . . ?
C2 C6 H6A 109.5 . . ?
C2 C6 H6B 109.5 . . ?
H6A C6 H6B 109.5 . . ?
C2 C6 H6C 109.5 . . ?
H6A C6 H6C 109.5 . . ?
H6B C6 H6C 109.5 . . ?
C3 C7 H7A 109.5 . . ?
C3 C7 H7B 109.5 . . ?
H7A C7 H7B 109.5 . . ?
C3 C7 H7C 109.5 . . ?
H7A C7 H7C 109.5 . . ?
H7B C7 H7C 109.5 . . ?
C4 C8 H8A 109.5 . . ?
C4 C8 H8B 109.5 . . ?
H8A C8 H8B 109.5 . . ?
C4 C8 H8C 109.5 . . ?
H8A C8 H8C 109.5 . . ?
H8B C8 H8C 109.5 . . ?
C5 C9 H9A 109.5 . . ?
C5 C9 H9B 109.5 . . ?
H9A C9 H9B 109.5 . . ?
C5 C9 H9C 109.5 . . ?
H9A C9 H9C 109.5 . . ?
H9B C9 H9C 109.5 . . ?
C15 C10 C11 117.9(4) . . ?
C15 C10 B1 123.8(4) . . ?
C11 C10 B1 118.3(3) . . ?
C12 C11 C10 121.7(5) . . ?
C12 C11 H11 119.2 . . ?
C10 C11 H11 119.2 . . ?
C13 C12 C11 119.4(5) . . ?
C13 C12 H12 120.3 . . ?
C11 C12 H12 120.3 . . ?
C14 C13 C12 120.0(4) . . ?
C14 C13 H13 120.0 . . ?
C12 C13 H13 120.0 . . ?
C13 C14 C15 120.3(5) . . ?
C13 C14 H14 119.8 . . ?
C15 C14 H14 119.8 . . ?
C10 C15 C14 120.6(5) . . ?
C10 C15 H15 119.7 . . ?
C14 C15 H15 119.7 . . ?
Si1 C16 H16A 109.5 . . ?
Si1 C16 H16B 109.5 . . ?
H16A C16 H16B 109.5 . . ?
Si1 C16 H16C 109.5 . . ?
H16A C16 H16C 109.5 . . ?
H16B C16 H16C 109.5 . . ?
Si1 C17 H17A 109.5 . . ?
Si1 C17 H17B 109.5 . . ?
H17A C17 H17B 109.5 . . ?
Si1 C17 H17C 109.5 . . ?
H17A C17 H17C 109.5 . . ?
H17B C17 H17C 109.5 . . ?
Si1 C18 H18A 109.5 . . ?
Si1 C18 H18B 109.5 . . ?
H18A C18 H18B 109.5 . . ?
Si1 C18 H18C 109.5 . . ?
H18A C18 H18C 109.5 . . ?
H18B C18 H18C 109.5 . . ?
O1 C19 W1 178.8(3) . . ?
O2 C20 W1 175.0(4) . . ?
O3 C21 W1 174.2(3) . . ?
O4 C22 C23 109.1(4) . . ?
O4 C22 H22A 109.9 . . ?
C23 C22 H22A 109.9 . . ?
O4 C22 H22B 109.9 . . ?
C23 C22 H22B 109.9 . . ?
H22A C22 H22B 108.3 . . ?
O5 C23 C22 108.9(4) . . ?
O5 C23 H23A 109.9 . . ?
C22 C23 H23A 109.9 . . ?
O5 C23 H23B 109.9 . . ?
C22 C23 H23B 109.9 . . ?
H23A C23 H23B 108.3 . . ?
O5 C24 C25 109.6(4) . . ?
O5 C24 H24A 109.8 . . ?
C25 C24 H24A 109.8 . . ?
O5 C24 H24B 109.8 . . ?
C25 C24 H24B 109.8 . . ?
H24A C24 H24B 108.2 . . ?
O6A C25 C24 106.4(5) . . ?
C24 C25 O6B 112.8(5) . . ?
O6A C25 H25A 110.5 . . ?
C24 C25 H25A 110.5 . . ?
O6A C25 H25B 110.5 . . ?
C24 C25 H25B 110.5 . . ?
H25A C25 H25B 108.6 . . ?
O9A C32 C33 122.8(5) . . ?
C33 C32 O9B 100.8(4) . . ?
O9A C32 H32A 106.6 . . ?
C33 C32 H32A 106.6 . . ?
O9A C32 H32B 106.6 . . ?
C33 C32 H32B 106.6 . . ?
H32A C32 H32B 106.6 . . ?
O4 C33 C32 108.9(4) . . ?
O4 C33 H33A 109.9 . . ?
C32 C33 H33A 109.9 . . ?
O4 C33 H33B 109.9 . . ?
C32 C33 H33B 109.9 . . ?
H33A C33 H33B 108.3 . . ?

loop_
_geom_bond_atom_site_label_1
_geom_bond_atom_site_label_2
_geom_bond_distance
_geom_bond_site_symmetry_2
_geom_bond_publ_flag
O6A C25 1.307(9) . ?
O6A C26A 1.434(9) . ?
O6A K1 2.871(10) 5_676 ?
O6A K1 2.881(8) . ?
C26A C27A 1.445(10) . ?
C26A H26A 0.9900 . ?
C26A H26B 0.9900 . ?
C27A O7A 1.414(9) . ?
C27A H27A 0.9900 . ?
C27A H27B 0.9900 . ?
O7A C28A 1.388(10) . ?
O7A K1 2.762(7) . ?
C28A C29A 1.447(11) . ?
C28A H28A 0.9900 . ?
C28A H28B 0.9900 . ?
C29A O8A 1.441(9) . ?
C29A H29A 0.9900 . ?
C29A H29B 0.9900 . ?
O8A C30A 1.398(9) . ?
O8A K1 2.803(6) . ?
C30A C31A 1.496(9) . ?
C30A H30A 0.9900 . ?
C30A H30B 0.9900 . ?
C31A O9A 1.513(9) . ?
C31A K1 3.516(8) . ?
C31A H31A 0.9900 . ?
C31A H31B 0.9900 . ?
O9A C32 1.326(8) . ?
O9A K1 2.833(5) . ?
O6B C26B 1.453(9) . ?
O6B C25 1.528(9) . ?
O6B K1 2.828(9) 5_676 ?
O6B K1 2.889(8) . ?
C26B C27B 1.464(9) . ?
C26B K1 3.388(8) 5_676 ?
C26B H26C 0.9900 . ?
C26B H26D 0.9900 . ?
C27B O7B 1.413(8) . ?
C27B K1 3.442(6) . ?
C27B H27C 0.9900 . ?
C27B H27D 0.9900 . ?
O7B C28B 1.438(8) . ?
O7B K1 2.711(7) . ?
C28B C29B 1.461(10) . ?
C28B K1 3.517(8) . ?
C28B H28C 0.9900 . ?
C28B H28D 0.9900 . ?
C29B O8B 1.404(9) . ?
C29B H29C 0.9900 . ?
C29B H29D 0.9900 . ?
O8B C30B 1.413(8) . ?
O8B K1 2.748(5) . ?
C30B C31B 1.456(9) . ?
C30B H30C 0.9900 . ?
C30B H30D 0.9900 . ?
C31B O9B 1.114(8) . ?
C31B H31C 0.9900 . ?
C31B H31D 0.9900 . ?
O9B C32 1.559(8) . ?
O9B K1 2.771(5) . ?
B1 C5 1.523(4) . ?
B1 C1 1.547(4) . ?
B1 C10 1.597(4) . ?
B1 W1 2.474(3) . ?
K1 O3 2.676(3) . ?
K1 O5 2.746(3) . ?
K1 O4 2.775(3) . ?
K1 O6B 2.828(9) 5_676 ?
K1 O6A 2.871(10) 5_676 ?
O1 C19 1.175(4) . ?
O2 C20 1.157(5) . ?
O3 C21 1.172(4) . ?
O4 C33 1.425(6) . ?
O4 C22 1.431(6) . ?
O5 C24 1.421(6) . ?
O5 C23 1.429(6) . ?
Si1 C17 1.874(4) . ?
Si1 C18 1.877(4) . ?
Si1 C16 1.887(4) . ?
Si1 C1 1.889(3) . ?
W1 C21 1.938(3) . ?
W1 C19 1.947(3) . ?
W1 C20 1.959(4) . ?
W1 C3 2.356(3) . ?
W1 C4 2.378(3) . ?
W1 C2 2.397(3) . ?
W1 C1 2.408(3) . ?
W1 C5 2.422(3) . ?
C1 C2 1.427(4) . ?
C2 C3 1.434(4) . ?
C2 C6 1.529(4) . ?
C3 C4 1.425(5) . ?
C3 C7 1.525(4) . ?
C4 C5 1.423(4) . ?
C4 C8 1.525(4) . ?
C5 C9 1.523(4) . ?
C6 H6A 0.9800 . ?
C6 H6B 0.9800 . ?
C6 H6C 0.9800 . ?
C7 H7A 0.9800 . ?
C7 H7B 0.9800 . ?
C7 H7C 0.9800 . ?
C8 H8A 0.9800 . ?
C8 H8B 0.9800 . ?
C8 H8C 0.9800 . ?
C9 H9A 0.9800 . ?
C9 H9B 0.9800 . ?
C9 H9C 0.9800 . ?
C10 C15 1.389(6) . ?
C10 C11 1.395(6) . ?
C11 C12 1.385(6) . ?
C11 H11 0.9500 . ?
C12 C13 1.383(10) . ?
C12 H12 0.9500 . ?
C13 C14 1.376(10) . ?
C13 H13 0.9500 . ?
C14 C15 1.395(6) . ?
C14 H14 0.9500 . ?
C15 H15 0.9500 . ?
C16 H16A 0.9800 . ?
C16 H16B 0.9800 . ?
C16 H16C 0.9800 . ?
C17 H17A 0.9800 . ?
C17 H17B 0.9800 . ?
C17 H17C 0.9800 . ?
C18 H18A 0.9800 . ?
C18 H18B 0.9800 . ?
C18 H18C 0.9800 . ?
C22 C23 1.492(7) . ?
C22 H22A 0.9900 . ?
C22 H22B 0.9900 . ?
C23 H23A 0.9900 . ?
C23 H23B 0.9900 . ?
C24 C25 1.477(9) . ?
C24 H24A 0.9900 . ?
C24 H24B 0.9900 . ?
C25 H25A 0.9900 . ?
C25 H25B 0.9900 . ?
C32 C33 1.490(8) . ?
C32 H32A 0.9900 . ?
C32 H32B 0.9900 . ?
C33 H33A 0.9900 . ?
C33 H33B 0.9900 . ?
